data_2004174
loop_
_publ_author_name
'Sasaki, T.'
'Mori, Y.'
'Kuroda, I.'
'Nakajima, S.'
'Yamaguchi, K.'
'Watanabe, S.'
'Nakai, S.'

_publ_section_title
;
 Caesium Lithium Borate: a New Nonlinear Optical Crystal
;
_journal_issue 11
_journal_name_full 'Acta Crystallographica Section C'
_journal_page_first 2222
_journal_page_last 2224
_journal_paper_doi 10.1107/S0108270195005798
_journal_volume 51
_journal_year 1995
_chemical_formula_sum 'B6 Cs Li O10'
_chemical_formula_weight 364.7
_space_group_IT_number 122
_symmetry_cell_setting tetragonal
_symmetry_space_group_name_Hall 'I -4 2bw'
_symmetry_space_group_name_H-M 'I -4 2 d'
_atom_type_scat_source 'Cromer & Waber (1974)'
_cell_angle_alpha 90
_cell_angle_beta 90
_cell_angle_gamma 90
_cell_formula_units_Z 4
_cell_length_a 10.494(1)
_cell_length_b 10.494(1)
_cell_length_c 8.939(2)
_cell_measurement_reflns_used 25
_cell_measurement_temperature 296
_cell_measurement_theta_max 24.0
_cell_measurement_theta_min 23.5
_cell_volume 984.4(3)
_diffrn_measurement_device 'Rigaku AFC-5R'
_diffrn_measurement_method \w/2\q
_diffrn_radiation_type MoK\a
_diffrn_radiation_wavelength 0.71073
_diffrn_reflns_av_R_equivalents 0.017
_diffrn_reflns_limit_h_max 13
_diffrn_reflns_limit_h_min 0
_diffrn_reflns_limit_k_max 18
_diffrn_reflns_limit_k_min 0
_diffrn_reflns_limit_l_max 16
_diffrn_reflns_limit_l_min 0
_diffrn_reflns_number 2520
_diffrn_reflns_theta_max 40
_diffrn_standards_decay_% none
_diffrn_standards_interval_count 150
_diffrn_standards_number 4
_exptl_absorpt_coefficient_mu 3.798
_exptl_absorpt_correction_T_max 1.00
_exptl_absorpt_correction_T_min 0.876
_exptl_absorpt_correction_type empirical
_exptl_crystal_colour colourless
_exptl_crystal_density_diffrn 2.461
_exptl_crystal_description Sphere
_exptl_crystal_size_rad 0.31
_refine_diff_density_max 1.23
_refine_diff_density_min -1.33
_refine_ls_extinction_coef 5.625x10^6^
_refine_ls_extinction_method secondary
_refine_ls_goodness_of_fit_obs 2.37
_refine_ls_hydrogen_treatment noref
_refine_ls_number_parameters 43
_refine_ls_number_reflns 722
_refine_ls_R_factor_obs 0.023
_refine_ls_shift/esd_max 0.0
_refine_ls_structure_factor_coef F
_refine_ls_weighting_details 'w = 1/\s^2^(F)'
_refine_ls_weighting_scheme calc
_refine_ls_wR_factor_obs 0.035
_reflns_number_observed 1260
_reflns_number_total 2463
_reflns_observed_criterion I>3.00\s(I)
_cod_data_source_file oh1076.cif
_cod_data_source_block oh1076a
_cod_depositor_comments
;
The following automatic conversions were performed:

'_refine_ls_weighting_scheme' value '1/\s^2^(F)' was changed to
'calc'. New tag '_refine_ls_weighting_details' was created. The value
of the new tag was set to 'w = 1/\s^2^(F)'.

Automatic conversion script
Id: cif_fix_values 3143 2015-03-26 13:38:13Z robertas 
;
_cod_original_cell_volume 984.4
_cod_original_formula_sum 'Cs Li B6 O10'
_cod_database_code 2004174

loop_
_symmetry_equiv_pos_as_xyz
x,y,z
x,1/2-y,1/4-z
-x,-y,z
-x,1/2+y,1/4-z
1/2-y,-x,3/4+z
-y,x,-z
y,-x,-z
1/2+y,x,3/4+z
1/2+x,1/2+y,1/2+z
1/2+x,-y,3/4-z
1/2-x,1/2-y,1/2+z
1/2-x,y,3/4-z
-y,1/2-x,1/4+z
1/2-y,1/2+x,1/2-z
1/2+y,1/2-x,1/2-z
y,1/2+x,1/4+z

loop_
_atom_site_label
_atom_site_fract_x
_atom_site_fract_y
_atom_site_fract_z
_atom_site_B_iso_or_equiv
Cs .0000 .0000 .0000 2.396(4)
O(1) .7982(3) .2500 0.125 1.94(5)
O(2) .8022(1) .4434(1) -.0059(2) 1.12(2)
O(3) .6029(1) .3557(2) .0698(2) 1.09(2)
B(1) .5242(3) .2500 0.125 0.81(4)
B(2) .7325(2) .3508(2) .0602(3) 0.99(3)
Li .0000 .0000 .5000 1.32(6)

loop_
_geom_angle_atom_site_label_1
_geom_angle_atom_site_label_2
_geom_angle_atom_site_label_3
_geom_angle_site_symmetry_1
_geom_angle_site_symmetry_3
_geom_angle
_geom_angle_publ_flag
O(2) B(1) O(2) 16_545 7_565 109.4(2) yes
O(2) B(1) O(3) 16_545 . 106.67(8) yes
O(2) B(1) O(3) 16_545 2 111.30(9) yes
O(2) B(1) O(3) 7_565 . 111.30(9) yes
O(2) B(1) O(3) 7_565 2 106.67(8) yes
O(3) B(1) O(3) . 2 111.5(2) yes
O(2) B(2) O(3) . . 122.7(2) yes
O(2) B(2) O(1) . . 117.4(2) yes
O(3) B(2) O(1) . . 119.8(2) yes
O(3) Li O(3) 11 9_445 142.90(10) yes
O(3) Li O(3) 11 15_455 95.81(3) yes
O(3) Li O(3) 11 14_545 95.81(3) yes
O(3) Li O(3) 9_445 15_455 95.81(3) yes
O(3) Li O(3) 9_445 14_545 95.81(3) yes
O(3) Li O(3) 15_455 14_545 142.90(10) yes
B(2) O(1) B(2) . 2 120.5(3) yes
B(2) O(2) B(1) . 6_655 122.0(2) yes
B(2) O(3) B(1) . . 123.6(2) yes
B(2) O(3) Li . 9_554 123.90(10) yes
B(1) O(3) Li . 9_554 112.40(10) yes

loop_
_geom_bond_atom_site_label_1
_geom_bond_atom_site_label_2
_geom_bond_site_symmetry_2
_geom_bond_distance
_geom_bond_publ_flag
B(1) O(2) 16_545 1.467(2) yes
B(2) O(1) . 1.389(2) yes
B(2) O(3) . 1.363(3) yes
B(1) O(3) . 1.469(2) yes
B(2) O(2) . 1.352(3) yes
Li O(3) 16_545 1.962(2) yes
O(1) B(2) 2 1.389(2) no
